data_1565503
loop_
_publ_author_name
'Wu, Xiao-Zhen'
'Huang, Wen-Jun'
'Liu, Wei'
'M\'andi, Attila'
'Zhang, Qingbo'
'Zhang, Liping'
'Zhang, Wenjun'
'Kurt\'an, Tibor'
'Yuan, Cheng-Shan'
'Zhang, Changsheng'

_publ_section_title
;
 Penicisteckins A-F, Isochroman-Derived Atropisomeric Dimers from
 <i>Penicillium steckii</i> HNNU-5B18.
;
_journal_issue 11
_journal_name_full 'Journal of natural products'
_journal_page_first 2953
_journal_page_last 2960
_journal_paper_doi 10.1021/acs.jnatprod.1c00787
_journal_volume 84
_journal_year 2021
_chemical_absolute_configuration ad
_chemical_formula_moiety 'C24 H30 O6'
_chemical_formula_sum 'C24 H30 O6'
_chemical_formula_weight 414.48
_space_group_crystal_system monoclinic
_space_group_IT_number 4
_space_group_name_Hall 'P 2yb'
_space_group_name_H-M_alt 'P 1 21 1'
_atom_sites_solution_hydrogens mixed
_atom_sites_solution_primary dual
_audit_creation_date 2021-10-05
_audit_creation_method
;
Olex2 1.3
(compiled 2020.11.12 svn.r5f609507 for OlexSys, GUI svn.r6272)
;
_cell_angle_alpha 90
_cell_angle_beta 97.0190(10)
_cell_angle_gamma 90
_cell_formula_units_Z 2
_cell_length_a 7.96690(10)
_cell_length_b 8.89930(10)
_cell_length_c 14.71750(10)
_cell_measurement_reflns_used 9350
_cell_measurement_temperature 106(5)
_cell_measurement_theta_max 74.1290
_cell_measurement_theta_min 5.6090
_cell_volume 1035.648(19)
_computing_cell_refinement 'CrysAlisPro 1.171.39.33c (Rigaku OD, 2017)'
_computing_data_collection 'CrysAlisPro 1.171.39.33c (Rigaku OD, 2017)'
_computing_data_reduction 'CrysAlisPro 1.171.39.33c (Rigaku OD, 2017)'
_computing_molecular_graphics 'Olex2 1.3 (Dolomanov et al., 2009)'
_computing_publication_material 'Olex2 1.3 (Dolomanov et al., 2009)'
_computing_structure_refinement 'SHELXL 2018/3 (Sheldrick, 2015)'
_computing_structure_solution 'SHELXT 2014/5 (Sheldrick, 2014)'
_diffrn_ambient_environment N~2~
_diffrn_ambient_temperature 106(5)
_diffrn_detector 'CCD plate'
_diffrn_measured_fraction_theta_full 0.999
_diffrn_measured_fraction_theta_max 0.983
_diffrn_measurement_details
;
List of Runs (angles in degrees, time in seconds):

  # Type    Start    End  Width  t~exp~   \w     \q     \k     \f   Frames
--------------------------------------------------------------------------
  1  \w    -25.00   3.00   0.50    0.50    --    0.00 -82.00  90.00   56
  2  \w    -17.00  31.00   0.50    0.50    --    0.00 -82.00 -30.00   96
  3  \w    -17.00  60.00   0.50    0.50    --    0.00  38.00-180.00  154
  4  \w    -30.00   8.00   0.50    0.50    --    0.00 -82.00-150.00   76
  5  \w    -33.00  10.00   0.50    0.50    --    0.00 -82.00  30.00   86
  6  \w     72.00 109.00   0.50    0.50    --   95.80  61.00   0.00   74
  7  \w     36.00 114.00   0.50    0.50    --   95.80 -45.00 -30.00  156
  8  \w     76.00 183.00   0.50    0.50    --   95.80  45.00-180.00  214
  9  \w     81.00 183.00   0.50    0.50    --   95.80  45.00   0.00  204
 10  \w    123.00 184.00   0.50    0.50    --   95.80  61.00 -30.00  122
 11  \w     30.00  56.00   0.50    0.50    --   95.80 -30.00-120.00   52
 12  \w     62.00  99.00   0.50    0.50    --   95.80 -30.00-120.00   74
 13  \w     76.00 182.00   0.50    0.50    --   95.80  45.00  30.00  212
 14  \w     76.00 104.00   0.50    0.50    --   95.80  45.00 -30.00   56
 15  \w     86.00 136.00   0.50    0.50    --   95.80  77.00 120.00  100
 16  \w     76.00 152.00   0.50    0.50    --   95.80  45.00  60.00  152
 17  \w    143.00 174.00   0.50    0.50    --   95.80  77.00 120.00   62
 18  \w     78.00 104.00   0.50    0.50    --   95.80  61.00 -30.00   52
 19  \w     10.00 125.00   0.50    0.50    --   95.80 -77.00 150.00  230
 20  \w     79.00 167.00   0.50    0.50    --   95.80  30.00 -60.00  176
 21  \w     47.00 111.00   0.50    0.50    --   95.80 -15.00-150.00  128
 22  \w     79.00 105.00   0.50    0.50    --   95.80  77.00   0.00   52
 23  \w     80.00 106.00   0.50    0.50    --   95.80  30.00   0.00   52
;
_diffrn_measurement_device 'four-circle diffractometer'
_diffrn_measurement_device_type 'XtaLAB AFC12 (RINC): Kappa single'
_diffrn_measurement_method '\w scans'
_diffrn_orient_matrix_type 'CrysAlisPro convention (1999,Acta A55,543-557)'
_diffrn_orient_matrix_UB_11 0.0231731000
_diffrn_orient_matrix_UB_12 -0.1089688000
_diffrn_orient_matrix_UB_13 0.0818879000
_diffrn_orient_matrix_UB_21 -0.1932801000
_diffrn_orient_matrix_UB_22 -0.0077902000
_diffrn_orient_matrix_UB_23 -0.0005949000
_diffrn_orient_matrix_UB_31 -0.0075884000
_diffrn_orient_matrix_UB_32 -0.1342952000
_diffrn_orient_matrix_UB_33 -0.0664742000
_diffrn_radiation_monochromator mirror
_diffrn_radiation_probe x-ray
_diffrn_radiation_type CuK\a
_diffrn_radiation_wavelength 1.54184
_diffrn_reflns_av_R_equivalents 0.0225
_diffrn_reflns_av_unetI/netI 0.0219
_diffrn_reflns_Laue_measured_fraction_full 0.999
_diffrn_reflns_Laue_measured_fraction_max 0.983
_diffrn_reflns_limit_h_max 9
_diffrn_reflns_limit_h_min -9
_diffrn_reflns_limit_k_max 11
_diffrn_reflns_limit_k_min -10
_diffrn_reflns_limit_l_max 17
_diffrn_reflns_limit_l_min -18
_diffrn_reflns_number 10892
_diffrn_reflns_point_group_measured_fraction_full 0.995
_diffrn_reflns_point_group_measured_fraction_max 0.963
_diffrn_reflns_theta_full 67.684
_diffrn_reflns_theta_max 74.320
_diffrn_reflns_theta_min 3.025
_diffrn_source 'Rotating-anode X-ray tube'
_diffrn_source_type 'Rigaku (Cu) X-ray Source'
_exptl_absorpt_coefficient_mu 0.773
_exptl_absorpt_correction_T_max 1.00000
_exptl_absorpt_correction_T_min 0.93058
_exptl_absorpt_correction_type multi-scan
_exptl_absorpt_process_details
;
CrysAlisPro 1.171.39.33c (Rigaku Oxford Diffraction, 2017)
Empirical absorption correction using spherical harmonics,
 implemented in SCALE3 ABSPACK scaling algorithm.
;
_exptl_crystal_colour 'clear light yellow'
_exptl_crystal_colour_lustre clear
_exptl_crystal_colour_modifier light
_exptl_crystal_colour_primary yellow
_exptl_crystal_density_diffrn 1.329
_exptl_crystal_description needle
_exptl_crystal_F_000 444
_exptl_crystal_size_max 0.05
_exptl_crystal_size_mid 0.05
_exptl_crystal_size_min 0.05
_refine_diff_density_max 0.135
_refine_diff_density_min -0.206
_refine_diff_density_rms 0.051
_refine_ls_abs_structure_details
;
 Flack x determined using 1800 quotients [(I+)-(I-)]/[(I+)+(I-)]
 (Parsons, Flack and Wagner, Acta Cryst. B69 (2013) 249-259).
;
_refine_ls_abs_structure_Flack 0.03(4)
_refine_ls_extinction_method none
_refine_ls_goodness_of_fit_ref 1.057
_refine_ls_hydrogen_treatment mixed
_refine_ls_matrix_type full
_refine_ls_number_parameters 282
_refine_ls_number_reflns 4061
_refine_ls_number_restraints 1
_refine_ls_restrained_S_all 1.057
_refine_ls_R_factor_all 0.0259
_refine_ls_R_factor_gt 0.0257
_refine_ls_shift/su_max 0.000
_refine_ls_shift/su_mean 0.000
_refine_ls_structure_factor_coef Fsqd
_refine_ls_weighting_details 'w=1/[\s^2^(Fo^2^)+(0.0377P)^2^+0.1380P] where P=(Fo^2^+2Fc^2^)/3'
_refine_ls_weighting_scheme calc
_refine_ls_wR_factor_gt 0.0661
_refine_ls_wR_factor_ref 0.0663
_reflns_Friedel_coverage 0.837
_reflns_Friedel_fraction_full 0.990
_reflns_Friedel_fraction_max 0.940
_reflns_number_gt 4009
_reflns_number_total 4061
_reflns_threshold_expression 'I > 2\s(I)'
_cod_data_source_file np1c00787_si_005.cif
_cod_data_source_block wuxiaozhen_pc19-11-8_collect
_cod_database_code 1565503
_shelx_shelxl_version_number 2018/3
_chemical_oxdiff_formula 'C48 H62 N2 O10 '
_shelx_space_group_comment
;
The symmetry employed for this shelxl refinement is uniquely defined
by the following loop, which should always be used as a source of
symmetry information in preference to the above space-group names.
They are only intended as comments.
;
_reflns_odcompleteness_completeness 100.00
_reflns_odcompleteness_iscentric 1
_reflns_odcompleteness_theta 66.97
_olex2_refinement_description
;
1. Fixed Uiso
 At 1.2 times of:
  All C(H) groups, All C(H,H) groups
 At 1.5 times of:
  All C(H,H,H) groups, All O(H) groups
2.a Ternary CH refined with riding coordinates:
 C1(H1), C11(H11)
2.b Secondary CH2 refined with riding coordinates:
 C2(H2A,H2B), C19(H19A,H19B), C9(H9A,H9B), C12(H12A,H12B)
2.c Idealised Me refined as rotating group:
 C29(H29A,H29B,H29C), C24(H24A,H24B,H24C), C30(H30A,H30B,H30C), C27(H27A,H27B,
 H27C), C22(H22A,H22B,H22C), C25(H25A,H25B,H25C)
2.d Idealised tetrahedral OH refined as rotating group:
 O23(H23)
;
_olex2_submission_special_instructions 'No special instructions were received'
_oxdiff_exptl_absorpt_empirical_details
;
Empirical correction (ABSPACK) includes:
- Absorption correction using spherical harmonics
- Frame scaling
;
_oxdiff_exptl_absorpt_empirical_full_max 1.118
_oxdiff_exptl_absorpt_empirical_full_min 0.838

loop_
_space_group_symop_operation_xyz
'x, y, z'
'-x, y+1/2, -z'

loop_
_atom_site_label
_atom_site_type_symbol
_atom_site_fract_x
_atom_site_fract_y
_atom_site_fract_z
_atom_site_U_iso_or_equiv
_atom_site_adp_type
_atom_site_occupancy
_atom_site_site_symmetry_order
_atom_site_calc_flag
_atom_site_refinement_flags_posn
_atom_site_refinement_flags_adp
_atom_site_refinement_flags_occupancy
_atom_site_disorder_assembly
_atom_site_disorder_group
O28 O 0.29329(14) 0.41007(14) 0.10001(8) 0.0203(2) Uani 1 1 d . . . . .
O21 O 0.43592(14) 0.76071(13) 0.32200(7) 0.0195(2) Uani 1 1 d . . . . .
O26 O 0.75963(14) 0.62139(13) 0.29949(8) 0.0204(2) Uani 1 1 d . . . . .
O23 O 0.38610(16) 0.23177(13) 0.24877(8) 0.0248(3) Uani 1 1 d . . . . .
H23 H 0.363682 0.257979 0.195251 0.037 Uiso 1 1 calc R U . . .
O10 O 1.05267(14) 0.62085(14) 0.08592(8) 0.0224(2) Uani 1 1 d . . . . .
O20 O 0.19472(15) 0.68081(14) 0.55535(8) 0.0246(3) Uani 1 1 d . . . . .
C6 C 0.51774(19) 0.51996(18) 0.20269(11) 0.0174(3) Uani 1 1 d . . . . .
C5 C 0.45263(19) 0.47604(18) 0.11368(11) 0.0183(3) Uani 1 1 d . . . . .
C3 C 0.7086(2) 0.54565(18) 0.05388(11) 0.0187(3) Uani 1 1 d . . . . .
C13 C 0.28335(19) 0.44333(18) 0.44708(11) 0.0187(3) Uani 1 1 d . . . . .
C14 C 0.3007(2) 0.32355(19) 0.38733(11) 0.0203(3) Uani 1 1 d . . . . .
C17 C 0.39045(19) 0.61489(18) 0.34125(11) 0.0177(3) Uani 1 1 d . . . . .
C7 C 0.6828(2) 0.57654(17) 0.21486(11) 0.0180(3) Uani 1 1 d . . . . .
C2 C 0.8130(2) 0.56156(18) -0.02482(11) 0.0207(3) Uani 1 1 d . . . . .
H2A H 0.742188 0.600579 -0.077879 0.025 Uiso 1 1 calc R U . . .
H2B H 0.853648 0.463370 -0.040612 0.025 Uiso 1 1 calc R U . . .
C18 C 0.32043(19) 0.59003(18) 0.42211(11) 0.0187(3) Uani 1 1 d . . . . .
C15 C 0.3670(2) 0.35227(18) 0.30551(11) 0.0195(3) Uani 1 1 d . . . . .
C8 C 0.7770(2) 0.58943(18) 0.14129(11) 0.0184(3) Uani 1 1 d . . . . .
C4 C 0.5448(2) 0.48581(18) 0.03919(11) 0.0185(3) Uani 1 1 d . . . . .
C1 C 0.96292(19) 0.6660(2) -0.00103(11) 0.0218(3) Uani 1 1 d . . . . .
H1 H 0.921154 0.768784 0.004340 0.026 Uiso 1 1 calc R U . . .
C19 C 0.2876(2) 0.72223(18) 0.48242(11) 0.0214(3) Uani 1 1 d . . . . .
H19A H 0.394849 0.765585 0.507793 0.026 Uiso 1 1 calc R U . . .
H19B H 0.225017 0.798503 0.445304 0.026 Uiso 1 1 calc R U . . .
C9 C 0.9549(2) 0.65090(19) 0.15944(11) 0.0217(3) Uani 1 1 d . . . . .
H9A H 0.949625 0.758630 0.168700 0.026 Uiso 1 1 calc R U . . .
H9B H 1.010923 0.606554 0.215277 0.026 Uiso 1 1 calc R U . . .
C16 C 0.42049(19) 0.49693(18) 0.28259(11) 0.0184(3) Uani 1 1 d . . . . .
C11 C 0.2669(2) 0.5495(2) 0.60203(11) 0.0234(3) Uani 1 1 d . . . . .
H11 H 0.389927 0.561788 0.613274 0.028 Uiso 1 1 calc R U . . .
C29 C 0.4732(2) 0.4293(2) -0.05424(11) 0.0235(3) Uani 1 1 d . . . . .
H29A H 0.361678 0.390071 -0.051638 0.035 Uiso 1 1 calc R U . . .
H29B H 0.544702 0.351327 -0.073116 0.035 Uiso 1 1 calc R U . . .
H29C H 0.467817 0.510565 -0.097396 0.035 Uiso 1 1 calc R U . . .
C12 C 0.2270(2) 0.4150(2) 0.54026(11) 0.0214(3) Uani 1 1 d . . . . .
H12A H 0.106214 0.395842 0.533396 0.026 Uiso 1 1 calc R U . . .
H12B H 0.284208 0.326952 0.567720 0.026 Uiso 1 1 calc R U . . .
C24 C 0.2503(2) 0.1670(2) 0.41183(12) 0.0248(4) Uani 1 1 d . . . . .
H24A H 0.330390 0.128830 0.460366 0.037 Uiso 1 1 calc R U . . .
H24B H 0.248507 0.103069 0.359200 0.037 Uiso 1 1 calc R U . . .
H24C H 0.139826 0.169385 0.431563 0.037 Uiso 1 1 calc R U . . .
C30 C 1.0851(2) 0.6631(2) -0.07233(12) 0.0284(4) Uani 1 1 d . . . . .
H30A H 1.179804 0.727075 -0.053036 0.043 Uiso 1 1 calc R U . . .
H30B H 1.028711 0.698320 -0.129769 0.043 Uiso 1 1 calc R U . . .
H30C H 1.124059 0.562209 -0.079326 0.043 Uiso 1 1 calc R U . . .
C27 C 0.8249(2) 0.4977(2) 0.35589(12) 0.0287(4) Uani 1 1 d . . . . .
H27A H 0.900247 0.439408 0.323801 0.043 Uiso 1 1 calc R U . . .
H27B H 0.732920 0.435476 0.369816 0.043 Uiso 1 1 calc R U . . .
H27C H 0.885025 0.535447 0.411714 0.043 Uiso 1 1 calc R U . . .
C22 C 0.3167(2) 0.83362(19) 0.25612(11) 0.0229(3) Uani 1 1 d . . . . .
H22A H 0.306328 0.778236 0.199742 0.034 Uiso 1 1 calc R U . . .
H22B H 0.354817 0.933753 0.245661 0.034 Uiso 1 1 calc R U . . .
H22C H 0.208680 0.837896 0.278677 0.034 Uiso 1 1 calc R U . . .
C25 C 0.1979(3) 0.5366(2) 0.69317(12) 0.0314(4) Uani 1 1 d . . . . .
H25A H 0.232032 0.622693 0.730169 0.047 Uiso 1 1 calc R U . . .
H25B H 0.241178 0.447077 0.724038 0.047 Uiso 1 1 calc R U . . .
H25C H 0.076636 0.531818 0.683064 0.047 Uiso 1 1 calc R U . . .
H28 H 0.215(3) 0.479(3) 0.1014(16) 0.039(6) Uiso 1 1 d . . . . .

loop_
_atom_site_aniso_label
_atom_site_aniso_U_11
_atom_site_aniso_U_22
_atom_site_aniso_U_33
_atom_site_aniso_U_23
_atom_site_aniso_U_13
_atom_site_aniso_U_12
O28 0.0151(5) 0.0222(6) 0.0236(5) -0.0023(5) 0.0020(4) -0.0017(5)
O21 0.0185(5) 0.0175(5) 0.0225(6) 0.0000(5) 0.0021(4) -0.0015(4)
O26 0.0205(5) 0.0221(6) 0.0182(5) -0.0018(4) 0.0001(4) -0.0003(4)
O23 0.0348(7) 0.0176(6) 0.0233(6) -0.0030(4) 0.0087(5) -0.0012(5)
O10 0.0161(5) 0.0284(6) 0.0233(6) 0.0019(5) 0.0048(4) 0.0022(5)
O20 0.0277(6) 0.0259(6) 0.0220(6) -0.0004(5) 0.0099(5) 0.0025(5)
C6 0.0174(7) 0.0156(7) 0.0199(7) -0.0006(6) 0.0049(6) 0.0010(6)
C5 0.0160(7) 0.0159(7) 0.0228(8) -0.0010(6) 0.0013(6) 0.0005(6)
C3 0.0187(7) 0.0171(7) 0.0206(8) 0.0012(6) 0.0033(6) 0.0028(6)
C13 0.0136(7) 0.0229(8) 0.0196(8) 0.0005(6) 0.0022(6) 0.0001(6)
C14 0.0172(7) 0.0208(8) 0.0231(8) 0.0008(6) 0.0031(6) -0.0010(6)
C17 0.0145(7) 0.0182(7) 0.0203(8) -0.0003(6) 0.0011(6) -0.0012(6)
C7 0.0184(7) 0.0172(7) 0.0177(7) -0.0012(6) -0.0003(6) 0.0013(6)
C2 0.0204(8) 0.0227(8) 0.0195(8) 0.0015(6) 0.0038(6) 0.0010(6)
C18 0.0144(7) 0.0216(8) 0.0199(7) -0.0013(6) 0.0017(6) 0.0010(6)
C15 0.0184(7) 0.0184(8) 0.0215(8) -0.0021(6) 0.0016(6) 0.0001(6)
C8 0.0166(7) 0.0168(8) 0.0219(8) 0.0010(6) 0.0024(6) 0.0016(6)
C4 0.0190(7) 0.0163(7) 0.0203(7) 0.0009(6) 0.0021(6) 0.0014(6)
C1 0.0196(8) 0.0226(8) 0.0235(8) 0.0028(6) 0.0048(6) 0.0025(7)
C19 0.0230(8) 0.0220(9) 0.0201(8) -0.0012(6) 0.0061(6) -0.0003(6)
C9 0.0179(7) 0.0255(9) 0.0218(8) -0.0007(6) 0.0031(6) -0.0007(6)
C16 0.0163(7) 0.0202(8) 0.0186(7) -0.0009(6) 0.0016(6) -0.0011(6)
C11 0.0214(8) 0.0285(9) 0.0206(8) 0.0008(7) 0.0045(6) 0.0009(7)
C29 0.0227(8) 0.0269(9) 0.0207(7) -0.0030(7) 0.0025(6) -0.0016(7)
C12 0.0186(7) 0.0253(8) 0.0207(7) 0.0030(7) 0.0037(6) -0.0003(7)
C24 0.0268(8) 0.0215(8) 0.0274(9) 0.0004(7) 0.0085(7) -0.0033(7)
C30 0.0255(8) 0.0319(9) 0.0297(9) 0.0017(8) 0.0107(7) -0.0014(7)
C27 0.0281(9) 0.0341(10) 0.0228(8) 0.0035(7) -0.0012(7) 0.0055(7)
C22 0.0264(8) 0.0201(8) 0.0219(8) 0.0019(6) 0.0024(6) 0.0011(6)
C25 0.0354(10) 0.0383(11) 0.0217(8) 0.0008(8) 0.0079(7) 0.0020(8)

loop_
_atom_type_symbol
_atom_type_description
_atom_type_scat_dispersion_real
_atom_type_scat_dispersion_imag
_atom_type_scat_source
C C 0.0181 0.0091 'International Tables Vol C Tables 4.2.6.8 and 6.1.1.4'
H H 0.0000 0.0000 'International Tables Vol C Tables 4.2.6.8 and 6.1.1.4'
O O 0.0492 0.0322 'International Tables Vol C Tables 4.2.6.8 and 6.1.1.4'

loop_
_geom_angle_atom_site_label_1
_geom_angle_atom_site_label_2
_geom_angle_atom_site_label_3
_geom_angle
_geom_angle_site_symmetry_1
_geom_angle_site_symmetry_3
_geom_angle_publ_flag
C5 O28 H28 110.0(16) . . ?
C17 O21 C22 113.30(12) . . ?
C7 O26 C27 112.92(13) . . ?
C15 O23 H23 109.5 . . ?
C9 O10 C1 111.15(11) . . ?
C19 O20 C11 110.84(12) . . ?
C5 C6 C16 121.75(14) . . ?
C7 C6 C5 117.00(14) . . ?
C7 C6 C16 121.10(14) . . ?
O28 C5 C6 118.63(14) . . ?
O28 C5 C4 118.13(13) . . ?
C4 C5 C6 123.09(14) . . ?
C8 C3 C2 119.50(14) . . ?
C8 C3 C4 120.09(14) . . ?
C4 C3 C2 120.40(14) . . ?
C14 C13 C12 120.33(15) . . ?
C18 C13 C14 120.40(15) . . ?
C18 C13 C12 119.26(15) . . ?
C13 C14 C24 120.30(14) . . ?
C15 C14 C13 118.63(15) . . ?
C15 C14 C24 121.06(14) . . ?
O21 C17 C18 117.74(13) . . ?
O21 C17 C16 120.54(14) . . ?
C18 C17 C16 121.68(15) . . ?
O26 C7 C6 121.80(14) . . ?
O26 C7 C8 117.09(13) . . ?
C8 C7 C6 121.11(14) . . ?
C3 C2 H2A 109.3 . . ?
C3 C2 H2B 109.3 . . ?
C3 C2 C1 111.76(14) . . ?
H2A C2 H2B 107.9 . . ?
C1 C2 H2A 109.3 . . ?
C1 C2 H2B 109.3 . . ?
C13 C18 C19 120.93(14) . . ?
C17 C18 C13 119.52(14) . . ?
C17 C18 C19 119.55(14) . . ?
O23 C15 C14 117.46(14) . . ?
O23 C15 C16 120.42(14) . . ?
C14 C15 C16 122.05(14) . . ?
C3 C8 C7 120.51(14) . . ?
C3 C8 C9 121.18(14) . . ?
C7 C8 C9 118.31(14) . . ?
C5 C4 C3 118.17(14) . . ?
C5 C4 C29 121.27(14) . . ?
C3 C4 C29 120.53(14) . . ?
O10 C1 C2 108.91(13) . . ?
O10 C1 H1 108.9 . . ?
O10 C1 C30 108.57(13) . . ?
C2 C1 H1 108.9 . . ?
C30 C1 C2 112.53(14) . . ?
C30 C1 H1 108.9 . . ?
O20 C19 C18 112.53(13) . . ?
O20 C19 H19A 109.1 . . ?
O20 C19 H19B 109.1 . . ?
C18 C19 H19A 109.1 . . ?
C18 C19 H19B 109.1 . . ?
H19A C19 H19B 107.8 . . ?
O10 C9 C8 112.54(13) . . ?
O10 C9 H9A 109.1 . . ?
O10 C9 H9B 109.1 . . ?
C8 C9 H9A 109.1 . . ?
C8 C9 H9B 109.1 . . ?
H9A C9 H9B 107.8 . . ?
C17 C16 C6 121.70(15) . . ?
C17 C16 C15 117.28(14) . . ?
C15 C16 C6 120.85(14) . . ?
O20 C11 H11 108.8 . . ?
O20 C11 C12 108.24(13) . . ?
O20 C11 C25 108.47(14) . . ?
C12 C11 H11 108.8 . . ?
C12 C11 C25 113.56(15) . . ?
C25 C11 H11 108.8 . . ?
C4 C29 H29A 109.5 . . ?
C4 C29 H29B 109.5 . . ?
C4 C29 H29C 109.5 . . ?
H29A C29 H29B 109.5 . . ?
H29A C29 H29C 109.5 . . ?
H29B C29 H29C 109.5 . . ?
C13 C12 H12A 109.6 . . ?
C13 C12 H12B 109.6 . . ?
C11 C12 C13 110.40(14) . . ?
C11 C12 H12A 109.6 . . ?
C11 C12 H12B 109.6 . . ?
H12A C12 H12B 108.1 . . ?
C14 C24 H24A 109.5 . . ?
C14 C24 H24B 109.5 . . ?
C14 C24 H24C 109.5 . . ?
H24A C24 H24B 109.5 . . ?
H24A C24 H24C 109.5 . . ?
H24B C24 H24C 109.5 . . ?
C1 C30 H30A 109.5 . . ?
C1 C30 H30B 109.5 . . ?
C1 C30 H30C 109.5 . . ?
H30A C30 H30B 109.5 . . ?
H30A C30 H30C 109.5 . . ?
H30B C30 H30C 109.5 . . ?
O26 C27 H27A 109.5 . . ?
O26 C27 H27B 109.5 . . ?
O26 C27 H27C 109.5 . . ?
H27A C27 H27B 109.5 . . ?
H27A C27 H27C 109.5 . . ?
H27B C27 H27C 109.5 . . ?
O21 C22 H22A 109.5 . . ?
O21 C22 H22B 109.5 . . ?
O21 C22 H22C 109.5 . . ?
H22A C22 H22B 109.5 . . ?
H22A C22 H22C 109.5 . . ?
H22B C22 H22C 109.5 . . ?
C11 C25 H25A 109.5 . . ?
C11 C25 H25B 109.5 . . ?
C11 C25 H25C 109.5 . . ?
H25A C25 H25B 109.5 . . ?
H25A C25 H25C 109.5 . . ?
H25B C25 H25C 109.5 . . ?

loop_
_geom_bond_atom_site_label_1
_geom_bond_atom_site_label_2
_geom_bond_distance
_geom_bond_site_symmetry_2
_geom_bond_publ_flag
O28 C5 1.3908(19) . ?
O28 H28 0.88(3) . ?
O21 C17 1.386(2) . ?
O21 C22 1.4277(19) . ?
O26 C7 1.3781(18) . ?
O26 C27 1.437(2) . ?
O23 H23 0.8200 . ?
O23 C15 1.379(2) . ?
O10 C1 1.4445(19) . ?
O10 C9 1.4337(19) . ?
O20 C19 1.4245(19) . ?
O20 C11 1.440(2) . ?
C6 C5 1.404(2) . ?
C6 C7 1.399(2) . ?
C6 C16 1.499(2) . ?
C5 C4 1.395(2) . ?
C3 C2 1.513(2) . ?
C3 C8 1.390(2) . ?
C3 C4 1.402(2) . ?
C13 C14 1.399(2) . ?
C13 C18 1.398(2) . ?
C13 C12 1.515(2) . ?
C14 C15 1.397(2) . ?
C14 C24 1.506(2) . ?
C17 C18 1.392(2) . ?
C17 C16 1.398(2) . ?
C7 C8 1.396(2) . ?
C2 H2A 0.9700 . ?
C2 H2B 0.9700 . ?
C2 C1 1.520(2) . ?
C18 C19 1.516(2) . ?
C15 C16 1.410(2) . ?
C8 C9 1.512(2) . ?
C4 C29 1.509(2) . ?
C1 H1 0.9800 . ?
C1 C30 1.516(2) . ?
C19 H19A 0.9700 . ?
C19 H19B 0.9700 . ?
C9 H9A 0.9700 . ?
C9 H9B 0.9700 . ?
C11 H11 0.9800 . ?
C11 C12 1.513(2) . ?
C11 C25 1.515(2) . ?
C29 H29A 0.9600 . ?
C29 H29B 0.9600 . ?
C29 H29C 0.9600 . ?
C12 H12A 0.9700 . ?
C12 H12B 0.9700 . ?
C24 H24A 0.9600 . ?
C24 H24B 0.9600 . ?
C24 H24C 0.9600 . ?
C30 H30A 0.9600 . ?
C30 H30B 0.9600 . ?
C30 H30C 0.9600 . ?
C27 H27A 0.9600 . ?
C27 H27B 0.9600 . ?
C27 H27C 0.9600 . ?
C22 H22A 0.9600 . ?
C22 H22B 0.9600 . ?
C22 H22C 0.9600 . ?
C25 H25A 0.9600 . ?
C25 H25B 0.9600 . ?
C25 H25C 0.9600 . ?

loop_
_geom_torsion_atom_site_label_1
_geom_torsion_atom_site_label_2
_geom_torsion_atom_site_label_3
_geom_torsion_atom_site_label_4
_geom_torsion
_geom_torsion_site_symmetry_1
_geom_torsion_site_symmetry_2
_geom_torsion_site_symmetry_3
_geom_torsion_site_symmetry_4
_geom_torsion_publ_flag
O28 C5 C4 C3 -176.97(14) . . . . ?
O28 C5 C4 C29 1.1(2) . . . . ?
O21 C17 C18 C13 -175.74(14) . . . . ?
O21 C17 C18 C19 3.5(2) . . . . ?
O21 C17 C16 C6 6.3(2) . . . . ?
O21 C17 C16 C15 -178.48(13) . . . . ?
O26 C7 C8 C3 179.60(14) . . . . ?
O26 C7 C8 C9 0.0(2) . . . . ?
O23 C15 C16 C6 -7.5(2) . . . . ?
O23 C15 C16 C17 177.27(14) . . . . ?
O20 C11 C12 C13 53.43(17) . . . . ?
C6 C5 C4 C3 -1.5(2) . . . . ?
C6 C5 C4 C29 176.56(16) . . . . ?
C6 C7 C8 C3 -0.2(2) . . . . ?
C6 C7 C8 C9 -179.74(14) . . . . ?
C5 C6 C7 O26 -179.29(14) . . . . ?
C5 C6 C7 C8 0.5(2) . . . . ?
C5 C6 C16 C17 -127.14(16) . . . . ?
C5 C6 C16 C15 57.8(2) . . . . ?
C3 C2 C1 O10 49.92(17) . . . . ?
C3 C2 C1 C30 170.35(14) . . . . ?
C3 C8 C9 O10 -15.5(2) . . . . ?
C13 C14 C15 O23 178.65(14) . . . . ?
C13 C14 C15 C16 1.6(2) . . . . ?
C13 C18 C19 O20 -9.0(2) . . . . ?
C14 C13 C18 C17 -6.2(2) . . . . ?
C14 C13 C18 C19 174.55(14) . . . . ?
C14 C13 C12 C11 163.18(14) . . . . ?
C14 C15 C16 C6 169.52(14) . . . . ?
C14 C15 C16 C17 -5.7(2) . . . . ?
C17 C18 C19 O20 171.81(13) . . . . ?
C7 C6 C5 O28 175.81(14) . . . . ?
C7 C6 C5 C4 0.4(2) . . . . ?
C7 C6 C16 C17 57.5(2) . . . . ?
C7 C6 C16 C15 -117.56(17) . . . . ?
C7 C8 C9 O10 164.07(13) . . . . ?
C2 C3 C8 C7 179.65(14) . . . . ?
C2 C3 C8 C9 -0.8(2) . . . . ?
C2 C3 C4 C5 -178.85(14) . . . . ?
C2 C3 C4 C29 3.0(2) . . . . ?
C18 C13 C14 C15 4.5(2) . . . . ?
C18 C13 C14 C24 -176.15(15) . . . . ?
C18 C13 C12 C11 -15.8(2) . . . . ?
C18 C17 C16 C6 -171.23(14) . . . . ?
C18 C17 C16 C15 4.0(2) . . . . ?
C8 C3 C2 C1 -16.5(2) . . . . ?
C8 C3 C4 C5 1.8(2) . . . . ?
C8 C3 C4 C29 -176.30(15) . . . . ?
C4 C3 C2 C1 164.19(14) . . . . ?
C4 C3 C8 C7 -1.0(2) . . . . ?
C4 C3 C8 C9 178.56(15) . . . . ?
C1 O10 C9 C8 50.66(18) . . . . ?
C19 O20 C11 C12 -72.36(16) . . . . ?
C19 O20 C11 C25 164.01(14) . . . . ?
C9 O10 C1 C2 -69.20(16) . . . . ?
C9 O10 C1 C30 167.96(14) . . . . ?
C16 C6 C5 O28 0.3(2) . . . . ?
C16 C6 C5 C4 -175.16(15) . . . . ?
C16 C6 C7 O26 -3.7(2) . . . . ?
C16 C6 C7 C8 176.06(15) . . . . ?
C16 C17 C18 C13 1.9(2) . . . . ?
C16 C17 C18 C19 -178.91(15) . . . . ?
C11 O20 C19 C18 48.26(17) . . . . ?
C12 C13 C14 C15 -174.46(14) . . . . ?
C12 C13 C14 C24 4.9(2) . . . . ?
C12 C13 C18 C17 172.76(13) . . . . ?
C12 C13 C18 C19 -6.5(2) . . . . ?
C24 C14 C15 O23 -0.7(2) . . . . ?
C24 C14 C15 C16 -177.76(15) . . . . ?
C27 O26 C7 C6 79.76(18) . . . . ?
C27 O26 C7 C8 -100.02(17) . . . . ?
C22 O21 C17 C18 -101.75(16) . . . . ?
C22 O21 C17 C16 80.61(17) . . . . ?
C25 C11 C12 C13 173.93(14) . . . . ?
